data_7022159
loop_
_publ_author_name
'Du, Gaixia'
'Wei, Yanling'
'Zhang, Wei'
'Dong, Yuping'
'Lin, Zhengguo'
'He, Huan'
'Zhang, Shaowen'
'Li, Xiaofang'

_publ_section_title
;
 Bis(imino)diphenylamido rare-earth metal dialkyl complexes: synthesis,
 structure, and catalytic activity in living ring-opening \e-caprolactone
 polymerization and copolymerization with \g-butyrolactone.
;
_journal_issue 4
_journal_name_full 'Dalton transactions (Cambridge, England : 2003)'
_journal_page_first 1278
_journal_page_last 1286
_journal_paper_doi 10.1039/c2dt31932b
_journal_volume 42
_journal_year 2013
_chemical_formula_sum 'C53 H74 Lu N3 Si2'
_chemical_formula_weight 984.30
_chemical_name_systematic
;
?
;
_space_group_IT_number 14
_symmetry_cell_setting monoclinic
_symmetry_space_group_name_Hall '-P 2ybc'
_symmetry_space_group_name_H-M 'P 1 21/c 1'
_atom_sites_solution_hydrogens geom
_atom_sites_solution_primary direct
_atom_sites_solution_secondary difmap
_audit_creation_method SHELXL-97
_cell_angle_alpha 90.00
_cell_angle_beta 97.4890(10)
_cell_angle_gamma 90.00
_cell_formula_units_Z 4
_cell_length_a 13.3938(8)
_cell_length_b 18.7363(12)
_cell_length_c 20.5867(13)
_cell_measurement_reflns_used 9833
_cell_measurement_temperature 296(2)
_cell_measurement_theta_max 28.35
_cell_measurement_theta_min 2.27
_cell_volume 5122.2(6)
_computing_cell_refinement 'Bruker SMART'
_computing_data_collection 'Bruker SMART'
_computing_data_reduction 'Bruker SAINT'
_computing_molecular_graphics 'Bruker SHELXTL'
_computing_publication_material 'Bruker SHELXTL'
_computing_structure_refinement 'SHELXL-97 (Sheldrick, 1997)'
_computing_structure_solution 'SHELXS-97 (Sheldrick, 1990)'
_diffrn_ambient_temperature 296(2)
_diffrn_measured_fraction_theta_full 0.995
_diffrn_measured_fraction_theta_max 0.995
_diffrn_measurement_device_type 'CCD area detector'
_diffrn_measurement_method 'phi and omega scans'
_diffrn_radiation_monochromator graphite
_diffrn_radiation_source 'fine-focus sealed tube'
_diffrn_radiation_type MoK\a
_diffrn_radiation_wavelength 0.71073
_diffrn_reflns_av_R_equivalents 0.0176
_diffrn_reflns_av_sigmaI/netI 0.0205
_diffrn_reflns_limit_h_max 15
_diffrn_reflns_limit_h_min -12
_diffrn_reflns_limit_k_max 22
_diffrn_reflns_limit_k_min -21
_diffrn_reflns_limit_l_max 24
_diffrn_reflns_limit_l_min -24
_diffrn_reflns_number 24877
_diffrn_reflns_theta_full 25.02
_diffrn_reflns_theta_max 25.02
_diffrn_reflns_theta_min 1.53
_exptl_absorpt_coefficient_mu 2.010
_exptl_absorpt_correction_T_max 0.4857
_exptl_absorpt_correction_T_min 0.4649
_exptl_absorpt_correction_type multi-scan
_exptl_absorpt_process_details Sadabs
_exptl_crystal_colour colorless
_exptl_crystal_density_diffrn 1.276
_exptl_crystal_density_method 'not measured'
_exptl_crystal_description prism
_exptl_crystal_F_000 2048
_exptl_crystal_size_max 0.45
_exptl_crystal_size_mid 0.43
_exptl_crystal_size_min 0.42
_refine_diff_density_max 1.039
_refine_diff_density_min -0.882
_refine_diff_density_rms 0.144
_refine_ls_extinction_method none
_refine_ls_goodness_of_fit_ref 1.198
_refine_ls_hydrogen_treatment constr
_refine_ls_matrix_type full
_refine_ls_number_parameters 543
_refine_ls_number_reflns 8997
_refine_ls_number_restraints 0
_refine_ls_restrained_S_all 1.198
_refine_ls_R_factor_all 0.0229
_refine_ls_R_factor_gt 0.0204
_refine_ls_shift/su_max 0.001
_refine_ls_shift/su_mean 0.000
_refine_ls_structure_factor_coef Fsqd
_refine_ls_weighting_details 'calc w=1/[\s^2^(Fo^2^)+(0.0557P)^2^+2.5289P] where P=(Fo^2^+2Fc^2^)/3'
_refine_ls_weighting_scheme calc
_refine_ls_wR_factor_gt 0.0731
_refine_ls_wR_factor_ref 0.0870
_reflns_number_gt 8511
_reflns_number_total 8997
_reflns_threshold_expression >2sigma(I)
_cod_data_source_file c2dt31932b.txt
_cod_data_source_block aa
_cod_depositor_comments
;
The following automatic conversions were performed:

'_symmetry_cell_setting' value 'Monoclinic' changed to 'monoclinic'
according to /home/saulius/struct/CIF-dictionaries/cif_core.dic
dictionary named 'cif_core.dic' version 2.4.2 from
2011-04-26.

'_refine_ls_hydrogen_treatment' value 'Constr' changed
to 'constr' according to
/home/saulius/struct/CIF-dictionaries/cif_core.dic dictionary named
'cif_core.dic' version 2.4.2 from 2011-04-26.

Automatic conversion script
Id: cif_fix_values 1891 2012-01-12 08:04:46Z andrius 
;
_cod_original_sg_symbol_H-M P2(1)/c
_cod_database_code 7022159

loop_
_symmetry_equiv_pos_as_xyz
'x, y, z'
'-x, y+1/2, -z+1/2'
'-x, -y, -z'
'x, -y-1/2, z-1/2'

loop_
_atom_site_label
_atom_site_type_symbol
_atom_site_fract_x
_atom_site_fract_y
_atom_site_fract_z
_atom_site_U_iso_or_equiv
_atom_site_adp_type
_atom_site_occupancy
_atom_site_symmetry_multiplicity
_atom_site_calc_flag
_atom_site_refinement_flags
Lu1 Lu 0.242326(8) 0.844955(6) 0.296364(5) 0.01234(7) Uani 1 1 d .
N1 N 0.06881(16) 0.81597(12) 0.26881(11) 0.0162(5) Uani 1 1 d .
N2 N 0.22438(17) 0.82411(13) 0.18842(11) 0.0154(4) Uani 1 1 d .
N3 N 0.41085(18) 0.84514(10) 0.26771(12) 0.0148(5) Uani 1 1 d .
Si1 Si 0.26797(6) 1.01308(4) 0.39637(4) 0.01857(17) Uani 1 1 d .
Si2 Si 0.28349(6) 0.67608(5) 0.39244(4) 0.02131(17) Uani 1 1 d .
C1 C 0.2179(2) 0.96461(15) 0.32133(14) 0.0199(6) Uani 1 1 d .
H1A H 0.2403 0.9914 0.2856 0.024 Uiso 1 1 calc R
H1B H 0.1454 0.9709 0.3172 0.024 Uiso 1 1 calc R
C2 C 0.1673(3) 1.0262(2) 0.45005(17) 0.0360(8) Uani 1 1 d .
H2A H 0.1124 1.0524 0.4266 0.054 Uiso 1 1 calc R
H2B H 0.1941 1.0524 0.4885 0.054 Uiso 1 1 calc R
H2C H 0.1435 0.9805 0.4627 0.054 Uiso 1 1 calc R
C3 C 0.3733(2) 0.96554(17) 0.44715(15) 0.0280(7) Uani 1 1 d .
H3A H 0.3513 0.9188 0.4580 0.042 Uiso 1 1 calc R
H3B H 0.3932 0.9920 0.4866 0.042 Uiso 1 1 calc R
H3C H 0.4296 0.9614 0.4228 0.042 Uiso 1 1 calc R
C4 C 0.3220(3) 1.10256(17) 0.37788(17) 0.0360(8) Uani 1 1 d .
H4A H 0.3829 1.0957 0.3587 0.054 Uiso 1 1 calc R
H4B H 0.3364 1.1294 0.4177 0.054 Uiso 1 1 calc R
H4C H 0.2741 1.1281 0.3478 0.054 Uiso 1 1 calc R
C5 C 0.2698(2) 0.77359(15) 0.39056(14) 0.0197(6) Uani 1 1 d .
H5A H 0.3302 0.7922 0.4160 0.024 Uiso 1 1 calc R
H5B H 0.2148 0.7841 0.4154 0.024 Uiso 1 1 calc R
C6 C 0.3195(3) 0.64292(18) 0.31275(19) 0.0372(9) Uani 1 1 d .
H6A H 0.2688 0.6566 0.2776 0.056 Uiso 1 1 calc R
H6B H 0.3252 0.5918 0.3141 0.056 Uiso 1 1 calc R
H6C H 0.3830 0.6634 0.3057 0.056 Uiso 1 1 calc R
C7 C 0.1623(2) 0.63258(18) 0.40686(16) 0.0291(7) Uani 1 1 d .
H7A H 0.1499 0.6416 0.4510 0.044 Uiso 1 1 calc R
H7B H 0.1669 0.5820 0.4001 0.044 Uiso 1 1 calc R
H7C H 0.1081 0.6518 0.3768 0.044 Uiso 1 1 calc R
C8 C 0.3841(3) 0.6415(2) 0.4569(2) 0.0398(9) Uani 1 1 d .
H8A H 0.4491 0.6543 0.4457 0.060 Uiso 1 1 calc R
H8B H 0.3791 0.5905 0.4594 0.060 Uiso 1 1 calc R
H8C H 0.3754 0.6620 0.4985 0.060 Uiso 1 1 calc R
C9 C 0.00525(19) 0.76608(15) 0.29853(13) 0.0179(6) Uani 1 1 d .
C10 C -0.0171(2) 0.70082(16) 0.26631(15) 0.0238(6) Uani 1 1 d .
C11 C -0.0836(3) 0.65493(15) 0.29261(19) 0.0292(8) Uani 1 1 d .
H11 H -0.1017 0.6120 0.2716 0.035 Uiso 1 1 calc R
C12 C -0.1227(2) 0.67236(18) 0.34938(17) 0.0299(7) Uani 1 1 d .
H12 H -0.1677 0.6415 0.3658 0.036 Uiso 1 1 calc R
C13 C -0.0955(2) 0.73493(17) 0.38171(15) 0.0266(7) Uani 1 1 d .
H13 H -0.1210 0.7452 0.4206 0.032 Uiso 1 1 calc R
C14 C -0.0303(2) 0.78367(15) 0.35744(14) 0.0199(6) Uani 1 1 d .
C15 C 0.0304(2) 0.68007(18) 0.20594(16) 0.0302(7) Uani 1 1 d .
H15 H 0.0923 0.7081 0.2063 0.036 Uiso 1 1 calc R
C16 C -0.0381(3) 0.6981(2) 0.14267(17) 0.0421(9) Uani 1 1 d .
H16A H -0.1015 0.6741 0.1424 0.063 Uiso 1 1 calc R
H16B H -0.0068 0.6828 0.1057 0.063 Uiso 1 1 calc R
H16C H -0.0490 0.7487 0.1402 0.063 Uiso 1 1 calc R
C17 C 0.0601(3) 0.60071(19) 0.2068(2) 0.0429(9) Uani 1 1 d .
H17A H 0.0978 0.5891 0.2483 0.064 Uiso 1 1 calc R
H17B H 0.1006 0.5916 0.1725 0.064 Uiso 1 1 calc R
H17C H 0.0004 0.5719 0.2000 0.064 Uiso 1 1 calc R
C18 C -0.0009(2) 0.85312(16) 0.39297(15) 0.0218(6) Uani 1 1 d .
H18 H 0.0641 0.8681 0.3806 0.026 Uiso 1 1 calc R
C19 C -0.0769(2) 0.91230(18) 0.37277(16) 0.0309(7) Uani 1 1 d .
H19A H -0.0837 0.9184 0.3261 0.046 Uiso 1 1 calc R
H19B H -0.0537 0.9561 0.3938 0.046 Uiso 1 1 calc R
H19C H -0.1409 0.8997 0.3857 0.046 Uiso 1 1 calc R
C20 C 0.0120(3) 0.84380(17) 0.46734(17) 0.0311(8) Uani 1 1 d .
H20A H -0.0524 0.8348 0.4814 0.047 Uiso 1 1 calc R
H20B H 0.0405 0.8865 0.4879 0.047 Uiso 1 1 calc R
H20C H 0.0561 0.8042 0.4794 0.047 Uiso 1 1 calc R
C21 C 0.0225(2) 0.85412(14) 0.22221(14) 0.0173(6) Uani 1 1 d .
H21 H -0.0474 0.8555 0.2187 0.021 Uiso 1 1 calc R
C22 C 0.0697(2) 0.89511(15) 0.17462(13) 0.0181(6) Uani 1 1 d .
C23 C 0.0141(2) 0.95135(16) 0.14238(15) 0.0227(6) Uani 1 1 d .
H23 H -0.0459 0.9653 0.1568 0.027 Uiso 1 1 calc R
C24 C 0.0461(2) 0.98624(17) 0.09026(15) 0.0262(6) Uani 1 1 d .
H24 H 0.0101 1.0249 0.0709 0.031 Uiso 1 1 calc R
C25 C 0.1337(2) 0.96260(16) 0.06669(15) 0.0256(6) Uani 1 1 d .
H25 H 0.1543 0.9843 0.0301 0.031 Uiso 1 1 calc R
C26 C 0.1899(2) 0.90737(15) 0.09714(14) 0.0212(6) Uani 1 1 d .
H26 H 0.2477 0.8924 0.0806 0.025 Uiso 1 1 calc R
C27 C 0.1614(2) 0.87341(14) 0.15262(13) 0.0162(5) Uani 1 1 d .
C28 C 0.2777(2) 0.77642(14) 0.15437(13) 0.0164(5) Uani 1 1 d .
C29 C 0.2318(2) 0.73865(15) 0.10004(13) 0.0199(6) Uani 1 1 d .
H29 H 0.1653 0.7489 0.0837 0.024 Uiso 1 1 calc R
C30 C 0.2825(2) 0.68633(16) 0.06979(14) 0.0228(6) Uani 1 1 d .
H30 H 0.2492 0.6611 0.0346 0.027 Uiso 1 1 calc R
C31 C 0.3834(2) 0.67134(16) 0.09188(15) 0.0226(6) Uani 1 1 d .
H31 H 0.4174 0.6360 0.0718 0.027 Uiso 1 1 calc R
C32 C 0.4313(2) 0.70919(15) 0.14323(14) 0.0206(6) Uani 1 1 d .
H32 H 0.4991 0.7003 0.1570 0.025 Uiso 1 1 calc R
C33 C 0.3810(2) 0.76155(14) 0.17626(13) 0.0164(5) Uani 1 1 d .
C34 C 0.4416(2) 0.80519(15) 0.22372(13) 0.0172(6) Uani 1 1 d .
H34 H 0.5107 0.8043 0.2223 0.021 Uiso 1 1 calc R
C35 C 0.48610(19) 0.89487(14) 0.29849(13) 0.0169(5) Uani 1 1 d .
C36 C 0.4897(2) 0.96267(15) 0.26911(15) 0.0210(6) Uani 1 1 d .
C37 C 0.5616(2) 1.01055(17) 0.29808(16) 0.0268(7) Uani 1 1 d .
H37 H 0.5646 1.0562 0.2808 0.032 Uiso 1 1 calc R
C38 C 0.6284(2) 0.99149(17) 0.35197(16) 0.0272(7) Uani 1 1 d .
H38 H 0.6769 1.0238 0.3700 0.033 Uiso 1 1 calc R
C39 C 0.6234(2) 0.92462(17) 0.37921(15) 0.0242(6) Uani 1 1 d .
H39 H 0.6690 0.9125 0.4155 0.029 Uiso 1 1 calc R
C40 C 0.5519(2) 0.87487(16) 0.35370(14) 0.0190(6) Uani 1 1 d .
C41 C 0.4206(2) 0.98132(16) 0.20675(15) 0.0249(6) Uani 1 1 d .
H41 H 0.3598 0.9520 0.2056 0.030 Uiso 1 1 calc R
C42 C 0.4710(3) 0.96259(19) 0.14627(16) 0.0335(8) Uani 1 1 d .
H42A H 0.5301 0.9914 0.1457 0.050 Uiso 1 1 calc R
H42B H 0.4248 0.9715 0.1074 0.050 Uiso 1 1 calc R
H42C H 0.4896 0.9131 0.1479 0.050 Uiso 1 1 calc R
C43 C 0.3876(3) 1.05970(18) 0.20230(19) 0.0364(8) Uani 1 1 d .
H43A H 0.3602 1.0728 0.2415 0.055 Uiso 1 1 calc R
H43B H 0.3372 1.0660 0.1651 0.055 Uiso 1 1 calc R
H43C H 0.4446 1.0893 0.1976 0.055 Uiso 1 1 calc R
C44 C 0.5462(2) 0.80143(16) 0.38425(14) 0.0221(6) Uani 1 1 d .
H44 H 0.4778 0.7832 0.3720 0.026 Uiso 1 1 calc R
C45 C 0.5663(3) 0.80387(19) 0.45914(15) 0.0318(7) Uani 1 1 d .
H45A H 0.6357 0.8155 0.4726 0.048 Uiso 1 1 calc R
H45B H 0.5516 0.7581 0.4766 0.048 Uiso 1 1 calc R
H45C H 0.5241 0.8395 0.4752 0.048 Uiso 1 1 calc R
C46 C 0.6190(3) 0.74907(17) 0.35851(16) 0.0314(7) Uani 1 1 d .
H46A H 0.6004 0.7423 0.3123 0.047 Uiso 1 1 calc R
H46B H 0.6162 0.7041 0.3806 0.047 Uiso 1 1 calc R
H46C H 0.6862 0.7678 0.3664 0.047 Uiso 1 1 calc R
C47 C 0.2736(4) 0.3721(2) 0.4058(2) 0.0527(11) Uani 1 1 d .
C48 C 0.2785(3) 0.3050(2) 0.3766(2) 0.0495(10) Uani 1 1 d .
H48 H 0.2850 0.2644 0.4028 0.059 Uiso 1 1 calc R
C49 C 0.2737(3) 0.2978(2) 0.30988(18) 0.0370(8) Uani 1 1 d .
H49 H 0.2772 0.2528 0.2913 0.044 Uiso 1 1 calc R
C50 C 0.2638(3) 0.3569(2) 0.2710(2) 0.0403(9) Uani 1 1 d .
H50 H 0.2607 0.3523 0.2258 0.048 Uiso 1 1 calc R
C51 C 0.2586(3) 0.4239(2) 0.2987(2) 0.0423(10) Uani 1 1 d .
H51 H 0.2516 0.4643 0.2721 0.051 Uiso 1 1 calc R
C52 C 0.2636(3) 0.4307(2) 0.3651(2) 0.0466(10) Uani 1 1 d .
H52 H 0.2602 0.4760 0.3833 0.056 Uiso 1 1 calc R
C53 C 0.2778(6) 0.3785(4) 0.4777(3) 0.101(2) Uiso 1 1 d .
H53A H 0.3135 0.4212 0.4923 0.152 Uiso 1 1 calc R
H53B H 0.3121 0.3379 0.4984 0.152 Uiso 1 1 calc R
H53C H 0.2107 0.3806 0.4891 0.152 Uiso 1 1 calc R

loop_
_atom_site_aniso_label
_atom_site_aniso_U_11
_atom_site_aniso_U_22
_atom_site_aniso_U_33
_atom_site_aniso_U_23
_atom_site_aniso_U_13
_atom_site_aniso_U_12
Lu1 0.01131(9) 0.01438(9) 0.01138(9) -0.00169(3) 0.00171(5) 0.00014(4)
N1 0.0146(11) 0.0193(12) 0.0152(11) -0.0032(9) 0.0046(9) -0.0020(9)
N2 0.0124(11) 0.0209(11) 0.0125(11) -0.0001(9) -0.0004(9) 0.0016(10)
N3 0.0111(12) 0.0148(12) 0.0185(13) 0.0001(8) 0.0013(10) -0.0002(8)
Si1 0.0186(4) 0.0175(4) 0.0193(4) -0.0049(3) 0.0014(3) 0.0012(3)
Si2 0.0207(4) 0.0198(4) 0.0240(4) 0.0048(3) 0.0049(3) 0.0021(3)
C1 0.0185(14) 0.0199(14) 0.0214(14) -0.0004(11) 0.0030(11) 0.0006(11)
C2 0.0275(17) 0.050(2) 0.0308(18) -0.0113(16) 0.0060(14) 0.0047(15)
C3 0.0250(16) 0.0319(17) 0.0258(16) -0.0069(13) -0.0021(12) 0.0058(13)
C4 0.048(2) 0.0214(16) 0.0369(19) -0.0038(14) -0.0003(15) -0.0074(15)
C5 0.0181(14) 0.0210(14) 0.0202(14) 0.0007(11) 0.0027(11) 0.0021(11)
C6 0.045(2) 0.0283(17) 0.042(2) -0.0028(15) 0.0203(18) 0.0001(16)
C7 0.0277(17) 0.0289(16) 0.0315(17) 0.0078(14) 0.0066(13) -0.0006(14)
C8 0.034(2) 0.0353(18) 0.048(2) 0.0157(17) -0.0048(17) 0.0036(16)
C9 0.0108(12) 0.0234(14) 0.0194(14) 0.0018(11) 0.0017(10) -0.0013(11)
C10 0.0179(14) 0.0274(15) 0.0264(15) -0.0014(12) 0.0041(12) -0.0018(12)
C11 0.0242(18) 0.0264(18) 0.037(2) -0.0013(12) 0.0046(15) -0.0071(12)
C12 0.0212(16) 0.0320(16) 0.0378(19) 0.0083(15) 0.0087(14) -0.0054(14)
C13 0.0193(15) 0.0376(18) 0.0242(15) 0.0056(13) 0.0072(12) 0.0009(13)
C14 0.0143(13) 0.0244(15) 0.0215(14) 0.0033(12) 0.0037(11) 0.0016(11)
C15 0.0285(17) 0.0319(17) 0.0319(17) -0.0121(14) 0.0108(14) -0.0125(14)
C16 0.044(2) 0.052(2) 0.0316(19) -0.0112(17) 0.0066(15) -0.0141(18)
C17 0.044(2) 0.0330(19) 0.054(2) -0.0203(17) 0.0161(18) -0.0080(16)
C18 0.0185(15) 0.0302(16) 0.0172(15) -0.0015(11) 0.0047(12) -0.0002(12)
C19 0.0286(17) 0.0353(18) 0.0283(17) -0.0041(14) 0.0019(13) 0.0059(14)
C20 0.033(2) 0.043(2) 0.0184(17) -0.0007(12) 0.0040(14) 0.0004(13)
C21 0.0109(14) 0.0244(14) 0.0163(14) -0.0042(11) 0.0009(11) 0.0015(10)
C22 0.0160(13) 0.0214(14) 0.0168(13) -0.0037(11) 0.0021(10) 0.0008(11)
C23 0.0189(14) 0.0260(15) 0.0226(15) -0.0011(12) 0.0010(11) 0.0060(12)
C24 0.0285(16) 0.0255(15) 0.0237(15) 0.0038(12) 0.0003(12) 0.0079(13)
C25 0.0294(16) 0.0283(16) 0.0193(14) 0.0051(12) 0.0040(12) 0.0002(13)
C26 0.0178(14) 0.0263(15) 0.0204(14) -0.0023(12) 0.0052(11) -0.0001(12)
C27 0.0145(13) 0.0172(13) 0.0163(13) -0.0037(11) -0.0005(10) -0.0007(11)
C28 0.0150(13) 0.0184(13) 0.0166(13) 0.0015(11) 0.0056(10) -0.0007(11)
C29 0.0175(14) 0.0260(15) 0.0163(13) -0.0017(11) 0.0023(10) 0.0010(12)
C30 0.0263(15) 0.0256(16) 0.0166(14) -0.0057(12) 0.0031(11) -0.0021(12)
C31 0.0285(16) 0.0205(13) 0.0202(15) -0.0036(12) 0.0084(12) 0.0039(13)
C32 0.0187(14) 0.0217(14) 0.0223(14) 0.0007(12) 0.0054(11) 0.0038(11)
C33 0.0155(13) 0.0178(13) 0.0163(13) -0.0005(10) 0.0029(10) 0.0001(11)
C34 0.0119(13) 0.0214(14) 0.0181(13) 0.0011(11) 0.0016(10) 0.0017(11)
C35 0.0109(12) 0.0217(14) 0.0189(13) -0.0059(11) 0.0045(10) -0.0010(11)
C36 0.0159(14) 0.0198(14) 0.0286(16) -0.0027(12) 0.0080(12) 0.0005(11)
C37 0.0224(15) 0.0226(15) 0.0368(18) -0.0041(13) 0.0092(13) -0.0045(12)
C38 0.0188(15) 0.0302(16) 0.0329(17) -0.0139(13) 0.0046(12) -0.0078(13)
C39 0.0151(14) 0.0310(16) 0.0258(15) -0.0079(13) 0.0007(11) 0.0014(12)
C40 0.0136(13) 0.0238(15) 0.0197(14) -0.0049(12) 0.0028(11) 0.0023(11)
C41 0.0188(14) 0.0226(15) 0.0336(17) 0.0054(13) 0.0046(12) -0.0024(12)
C42 0.0323(18) 0.0403(19) 0.0279(17) 0.0060(15) 0.0037(14) -0.0022(15)
C43 0.0329(18) 0.0277(17) 0.049(2) 0.0122(15) 0.0054(15) 0.0036(14)
C44 0.0163(14) 0.0261(15) 0.0226(15) -0.0011(12) -0.0023(11) 0.0003(12)
C45 0.0346(18) 0.0375(18) 0.0226(16) 0.0009(13) 0.0007(13) 0.0075(15)
C46 0.0376(19) 0.0267(16) 0.0294(17) -0.0019(13) 0.0030(14) 0.0073(14)
C47 0.061(3) 0.047(2) 0.048(2) -0.003(2) 0.004(2) 0.026(2)
C48 0.068(3) 0.036(2) 0.046(2) 0.0096(18) 0.011(2) 0.017(2)
C49 0.0348(18) 0.0351(19) 0.041(2) -0.0037(16) 0.0061(15) 0.0016(16)
C50 0.0205(18) 0.055(2) 0.047(2) 0.0087(18) 0.0102(16) 0.0054(16)
C51 0.0287(18) 0.039(2) 0.061(3) 0.0203(18) 0.0114(17) 0.0014(16)
C52 0.034(2) 0.0289(19) 0.076(3) -0.0054(19) 0.0026(18) 0.0046(16)

loop_
_atom_type_symbol
_atom_type_description
_atom_type_scat_dispersion_real
_atom_type_scat_dispersion_imag
_atom_type_scat_source
C C 0.0033 0.0016 'International Tables Vol C Tables 4.2.6.8 and 6.1.1.4'
H H 0.0000 0.0000 'International Tables Vol C Tables 4.2.6.8 and 6.1.1.4'
N N 0.0061 0.0033 'International Tables Vol C Tables 4.2.6.8 and 6.1.1.4'
Si Si 0.0817 0.0704 'International Tables Vol C Tables 4.2.6.8 and 6.1.1.4'
Lu Lu -0.4720 5.8584 'International Tables Vol C Tables 4.2.6.8 and 6.1.1.4'

loop_
_geom_angle_atom_site_label_1
_geom_angle_atom_site_label_2
_geom_angle_atom_site_label_3
_geom_angle
N2 Lu1 C1 112.74(9)
N2 Lu1 C5 134.96(9)
C1 Lu1 C5 112.17(10)
N2 Lu1 N1 75.44(8)
C1 Lu1 N1 96.36(9)
C5 Lu1 N1 96.31(9)
N2 Lu1 N3 74.91(8)
C1 Lu1 N3 102.47(8)
C5 Lu1 N3 98.77(9)
N1 Lu1 N3 149.23(8)
C21 N1 C9 114.8(2)
C21 N1 Lu1 114.24(18)
C9 N1 Lu1 130.83(17)
C28 N2 C27 118.3(2)
C28 N2 Lu1 128.12(18)
C27 N2 Lu1 112.84(17)
C34 N3 C35 114.4(2)
C34 N3 Lu1 124.71(19)
C35 N3 Lu1 120.84(16)
C1 Si1 C2 110.41(15)
C1 Si1 C3 113.59(13)
C2 Si1 C3 106.41(16)
C1 Si1 C4 112.13(14)
C2 Si1 C4 109.16(17)
C3 Si1 C4 104.80(16)
C5 Si2 C7 110.49(14)
C5 Si2 C6 110.35(15)
C7 Si2 C6 108.74(17)
C5 Si2 C8 114.76(16)
C7 Si2 C8 107.09(16)
C6 Si2 C8 105.13(19)
Si1 C1 Lu1 127.76(14)
Si1 C1 H1A 105.4
Lu1 C1 H1A 105.4
Si1 C1 H1B 105.4
Lu1 C1 H1B 105.4
H1A C1 H1B 106.0
Si1 C2 H2A 109.5
Si1 C2 H2B 109.5
H2A C2 H2B 109.5
Si1 C2 H2C 109.5
H2A C2 H2C 109.5
H2B C2 H2C 109.5
Si1 C3 H3A 109.5
Si1 C3 H3B 109.5
H3A C3 H3B 109.5
Si1 C3 H3C 109.5
H3A C3 H3C 109.5
H3B C3 H3C 109.5
Si1 C4 H4A 109.5
Si1 C4 H4B 109.5
H4A C4 H4B 109.5
Si1 C4 H4C 109.5
H4A C4 H4C 109.5
H4B C4 H4C 109.5
Si2 C5 Lu1 126.11(14)
Si2 C5 H5A 105.8
Lu1 C5 H5A 105.8
Si2 C5 H5B 105.8
Lu1 C5 H5B 105.8
H5A C5 H5B 106.2
Si2 C6 H6A 109.5
Si2 C6 H6B 109.5
H6A C6 H6B 109.5
Si2 C6 H6C 109.5
H6A C6 H6C 109.5
H6B C6 H6C 109.5
Si2 C7 H7A 109.5
Si2 C7 H7B 109.5
H7A C7 H7B 109.5
Si2 C7 H7C 109.5
H7A C7 H7C 109.5
H7B C7 H7C 109.5
Si2 C8 H8A 109.5
Si2 C8 H8B 109.5
H8A C8 H8B 109.5
Si2 C8 H8C 109.5
H8A C8 H8C 109.5
H8B C8 H8C 109.5
C14 C9 C10 122.6(3)
C14 C9 N1 119.9(2)
C10 C9 N1 117.5(2)
C11 C10 C9 117.4(3)
C11 C10 C15 121.1(3)
C9 C10 C15 121.5(3)
C12 C11 C10 120.9(3)
C12 C11 H11 119.5
C10 C11 H11 119.5
C13 C12 C11 120.4(3)
C13 C12 H12 119.8
C11 C12 H12 119.8
C12 C13 C14 121.5(3)
C12 C13 H13 119.3
C14 C13 H13 119.3
C9 C14 C13 117.0(3)
C9 C14 C18 121.6(3)
C13 C14 C18 121.4(3)
C10 C15 C16 111.8(3)
C10 C15 C17 111.9(3)
C16 C15 C17 110.4(3)
C10 C15 H15 107.5
C16 C15 H15 107.5
C17 C15 H15 107.5
C15 C16 H16A 109.5
C15 C16 H16B 109.5
H16A C16 H16B 109.5
C15 C16 H16C 109.5
H16A C16 H16C 109.5
H16B C16 H16C 109.5
C15 C17 H17A 109.5
C15 C17 H17B 109.5
H17A C17 H17B 109.5
C15 C17 H17C 109.5
H17A C17 H17C 109.5
H17B C17 H17C 109.5
C14 C18 C19 111.7(3)
C14 C18 C20 111.9(2)
C19 C18 C20 109.9(3)
C14 C18 H18 107.7
C19 C18 H18 107.7
C20 C18 H18 107.7
C18 C19 H19A 109.5
C18 C19 H19B 109.5
H19A C19 H19B 109.5
C18 C19 H19C 109.5
H19A C19 H19C 109.5
H19B C19 H19C 109.5
C18 C20 H20A 109.5
C18 C20 H20B 109.5
H20A C20 H20B 109.5
C18 C20 H20C 109.5
H20A C20 H20C 109.5
H20B C20 H20C 109.5
N1 C21 C22 125.9(3)
N1 C21 H21 117.1
C22 C21 H21 117.1
C23 C22 C27 119.3(3)
C23 C22 C21 117.7(2)
C27 C22 C21 122.2(2)
C24 C23 C22 121.8(3)
C24 C23 H23 119.1
C22 C23 H23 119.1
C23 C24 C25 118.8(3)
C23 C24 H24 120.6
C25 C24 H24 120.6
C26 C25 C24 120.8(3)
C26 C25 H25 119.6
C24 C25 H25 119.6
C25 C26 C27 121.3(3)
C25 C26 H26 119.4
C27 C26 H26 119.4
N2 C27 C26 121.3(2)
N2 C27 C22 120.6(2)
C26 C27 C22 117.9(2)
N2 C28 C29 121.9(2)
N2 C28 C33 120.5(2)
C29 C28 C33 117.5(2)
C30 C29 C28 121.8(3)
C30 C29 H29 119.1
C28 C29 H29 119.1
C29 C30 C31 120.4(3)
C29 C30 H30 119.8
C31 C30 H30 119.8
C32 C31 C30 119.1(3)
C32 C31 H31 120.5
C30 C31 H31 120.5
C31 C32 C33 121.9(3)
C31 C32 H32 119.0
C33 C32 H32 119.0
C32 C33 C28 119.2(2)
C32 C33 C34 117.3(2)
C28 C33 C34 122.8(2)
N3 C34 C33 127.3(3)
N3 C34 H34 116.4
C33 C34 H34 116.4
C40 C35 C36 122.5(3)
C40 C35 N3 120.7(2)
C36 C35 N3 116.8(2)
C37 C36 C35 117.2(3)
C37 C36 C41 121.6(3)
C35 C36 C41 121.2(3)
C38 C37 C36 121.2(3)
C38 C37 H37 119.4
C36 C37 H37 119.4
C39 C38 C37 120.2(3)
C39 C38 H38 119.9
C37 C38 H38 119.9
C38 C39 C40 121.6(3)
C38 C39 H39 119.2
C40 C39 H39 119.2
C39 C40 C35 117.3(3)
C39 C40 C44 121.4(3)
C35 C40 C44 121.3(3)
C36 C41 C42 110.4(2)
C36 C41 C43 114.2(3)
C42 C41 C43 109.0(3)
C36 C41 H41 107.7
C42 C41 H41 107.7
C43 C41 H41 107.7
C41 C42 H42A 109.5
C41 C42 H42B 109.5
H42A C42 H42B 109.5
C41 C42 H42C 109.5
H42A C42 H42C 109.5
H42B C42 H42C 109.5
C41 C43 H43A 109.5
C41 C43 H43B 109.5
H43A C43 H43B 109.5
C41 C43 H43C 109.5
H43A C43 H43C 109.5
H43B C43 H43C 109.5
C40 C44 C46 111.7(3)
C40 C44 C45 112.2(3)
C46 C44 C45 109.4(3)
C40 C44 H44 107.8
C46 C44 H44 107.8
C45 C44 H44 107.8
C44 C45 H45A 109.5
C44 C45 H45B 109.5
H45A C45 H45B 109.5
C44 C45 H45C 109.5
H45A C45 H45C 109.5
H45B C45 H45C 109.5
C44 C46 H46A 109.5
C44 C46 H46B 109.5
H46A C46 H46B 109.5
C44 C46 H46C 109.5
H46A C46 H46C 109.5
H46B C46 H46C 109.5
C52 C47 C48 117.6(4)
C52 C47 C53 122.1(5)
C48 C47 C53 120.3(5)
C49 C48 C47 121.2(4)
C49 C48 H48 119.4
C47 C48 H48 119.4
C50 C49 C48 119.8(4)
C50 C49 H49 120.1
C48 C49 H49 120.1
C49 C50 C51 120.1(4)
C49 C50 H50 120.0
C51 C50 H50 120.0
C52 C51 C50 119.9(4)
C52 C51 H51 120.1
C50 C51 H51 120.1
C51 C52 C47 121.5(4)
C51 C52 H52 119.3
C47 C52 H52 119.3
C47 C53 H53A 109.5
C47 C53 H53B 109.5
H53A C53 H53B 109.5
C47 C53 H53C 109.5
H53A C53 H53C 109.5
H53B C53 H53C 109.5

loop_
_geom_bond_atom_site_label_1
_geom_bond_atom_site_label_2
_geom_bond_distance
Lu1 N2 2.238(2)
Lu1 C1 2.333(3)
Lu1 C5 2.345(3)
Lu1 N1 2.382(2)
Lu1 N3 2.406(2)
N1 C21 1.289(4)
N1 C9 1.452(3)
N2 C28 1.390(3)
N2 C27 1.395(4)
N3 C34 1.283(4)
N3 C35 1.456(3)
Si1 C1 1.842(3)
Si1 C2 1.868(3)
Si1 C3 1.869(3)
Si1 C4 1.884(3)
Si2 C5 1.836(3)
Si2 C7 1.874(3)
Si2 C6 1.875(4)
Si2 C8 1.879(4)
C1 H1A 0.9700
C1 H1B 0.9700
C2 H2A 0.9600
C2 H2B 0.9600
C2 H2C 0.9600
C3 H3A 0.9600
C3 H3B 0.9600
C3 H3C 0.9600
C4 H4A 0.9600
C4 H4B 0.9600
C4 H4C 0.9600
C5 H5A 0.9700
C5 H5B 0.9700
C6 H6A 0.9600
C6 H6B 0.9600
C6 H6C 0.9600
C7 H7A 0.9600
C7 H7B 0.9600
C7 H7C 0.9600
C8 H8A 0.9600
C8 H8B 0.9600
C8 H8C 0.9600
C9 C14 1.399(4)
C9 C10 1.405(4)
C10 C11 1.396(4)
C10 C15 1.519(4)
C11 C12 1.381(5)
C11 H11 0.9300
C12 C13 1.374(5)
C12 H12 0.9300
C13 C14 1.400(4)
C13 H13 0.9300
C14 C18 1.519(4)
C15 C16 1.530(5)
C15 C17 1.539(5)
C15 H15 0.9800
C16 H16A 0.9600
C16 H16B 0.9600
C16 H16C 0.9600
C17 H17A 0.9600
C17 H17B 0.9600
C17 H17C 0.9600
C18 C19 1.525(4)
C18 C20 1.528(4)
C18 H18 0.9800
C19 H19A 0.9600
C19 H19B 0.9600
C19 H19C 0.9600
C20 H20A 0.9600
C20 H20B 0.9600
C20 H20C 0.9600
C21 C22 1.453(4)
C21 H21 0.9300
C22 C23 1.406(4)
C22 C27 1.422(4)
C23 C24 1.372(4)
C23 H23 0.9300
C24 C25 1.399(4)
C24 H24 0.9300
C25 C26 1.381(4)
C25 H25 0.9300
C26 C27 1.403(4)
C26 H26 0.9300
C28 C29 1.397(4)
C28 C33 1.425(4)
C29 C30 1.386(4)
C29 H29 0.9300
C30 C31 1.397(4)
C30 H30 0.9300
C31 C32 1.362(4)
C31 H31 0.9300
C32 C33 1.414(4)
C32 H32 0.9300
C33 C34 1.440(4)
C34 H34 0.9300
C35 C40 1.396(4)
C35 C36 1.410(4)
C36 C37 1.392(4)
C36 C41 1.522(4)
C37 C38 1.378(5)
C37 H37 0.9300
C38 C39 1.378(5)
C38 H38 0.9300
C39 C40 1.389(4)
C39 H39 0.9300
C40 C44 1.519(4)
C41 C42 1.533(4)
C41 C43 1.533(4)
C41 H41 0.9800
C42 H42A 0.9600
C42 H42B 0.9600
C42 H42C 0.9600
C43 H43A 0.9600
C43 H43B 0.9600
C43 H43C 0.9600
C44 C46 1.526(4)
C44 C45 1.531(4)
C44 H44 0.9800
C45 H45A 0.9600
C45 H45B 0.9600
C45 H45C 0.9600
C46 H46A 0.9600
C46 H46B 0.9600
C46 H46C 0.9600
C47 C52 1.376(6)
C47 C48 1.399(6)
C47 C53 1.479(8)
C48 C49 1.373(5)
C48 H48 0.9300
C49 C50 1.363(5)
C49 H49 0.9300
C50 C51 1.385(6)
C50 H50 0.9300
C51 C52 1.366(6)
C51 H51 0.9300
C52 H52 0.9300
C53 H53A 0.9600
C53 H53B 0.9600
C53 H53C 0.9600

loop_
_geom_torsion_atom_site_label_1
_geom_torsion_atom_site_label_2
_geom_torsion_atom_site_label_3
_geom_torsion_atom_site_label_4
_geom_torsion
N2 Lu1 N1 C21 -54.05(19)
C1 Lu1 N1 C21 57.8(2)
C5 Lu1 N1 C21 171.1(2)
N3 Lu1 N1 C21 -69.9(2)
N2 Lu1 N1 C9 130.7(2)
C1 Lu1 N1 C9 -117.4(2)
C5 Lu1 N1 C9 -4.2(2)
N3 Lu1 N1 C9 114.8(2)
C1 Lu1 N2 C28 144.0(2)
C5 Lu1 N2 C28 -40.8(3)
N1 Lu1 N2 C28 -125.2(2)
N3 Lu1 N2 C28 46.5(2)
C1 Lu1 N2 C27 -26.2(2)
C5 Lu1 N2 C27 149.01(18)
N1 Lu1 N2 C27 64.69(18)
N3 Lu1 N2 C27 -123.63(19)
N2 Lu1 N3 C34 -34.8(2)
C1 Lu1 N3 C34 -145.4(2)
C5 Lu1 N3 C34 99.5(2)
N1 Lu1 N3 C34 -19.0(3)
N2 Lu1 N3 C35 142.3(2)
C1 Lu1 N3 C35 31.8(2)
C5 Lu1 N3 C35 -83.4(2)
N1 Lu1 N3 C35 158.18(18)
C2 Si1 C1 Lu1 -103.8(2)
C3 Si1 C1 Lu1 15.7(2)
C4 Si1 C1 Lu1 134.28(18)
N2 Lu1 C1 Si1 -155.32(15)
C5 Lu1 C1 Si1 28.3(2)
N1 Lu1 C1 Si1 127.83(17)
N3 Lu1 C1 Si1 -76.65(18)
C7 Si2 C5 Lu1 -99.67(19)
C6 Si2 C5 Lu1 20.6(2)
C8 Si2 C5 Lu1 139.15(19)
N2 Lu1 C5 Si2 0.2(2)
C1 Lu1 C5 Si2 175.47(15)
N1 Lu1 C5 Si2 75.95(17)
N3 Lu1 C5 Si2 -77.15(17)
C21 N1 C9 C14 -98.9(3)
Lu1 N1 C9 C14 76.4(3)
C21 N1 C9 C10 81.8(3)
Lu1 N1 C9 C10 -102.9(3)
C14 C9 C10 C11 4.8(4)
N1 C9 C10 C11 -175.9(3)
C14 C9 C10 C15 -174.1(3)
N1 C9 C10 C15 5.2(4)
C9 C10 C11 C12 -2.2(5)
C15 C10 C11 C12 176.7(3)
C10 C11 C12 C13 -1.1(5)
C11 C12 C13 C14 1.9(5)
C10 C9 C14 C13 -4.0(4)
N1 C9 C14 C13 176.7(2)
C10 C9 C14 C18 177.0(3)
N1 C9 C14 C18 -2.2(4)
C12 C13 C14 C9 0.6(4)
C12 C13 C14 C18 179.5(3)
C11 C10 C15 C16 85.1(4)
C9 C10 C15 C16 -96.0(3)
C11 C10 C15 C17 -39.3(4)
C9 C10 C15 C17 139.6(3)
C9 C14 C18 C19 92.3(3)
C13 C14 C18 C19 -86.6(3)
C9 C14 C18 C20 -144.0(3)
C13 C14 C18 C20 37.1(4)
C9 N1 C21 C22 -164.6(3)
Lu1 N1 C21 C22 19.3(3)
N1 C21 C22 C23 -158.8(3)
N1 C21 C22 C27 31.4(4)
C27 C22 C23 C24 -0.3(4)
C21 C22 C23 C24 -170.4(3)
C22 C23 C24 C25 3.3(5)
C23 C24 C25 C26 -3.1(5)
C24 C25 C26 C27 -0.2(5)
C28 N2 C27 C26 -39.7(4)
Lu1 N2 C27 C26 131.5(2)
C28 N2 C27 C22 145.6(3)
Lu1 N2 C27 C22 -43.2(3)
C25 C26 C27 N2 -171.6(3)
C25 C26 C27 C22 3.2(4)
C23 C22 C27 N2 171.9(3)
C21 C22 C27 N2 -18.4(4)
C23 C22 C27 C26 -3.0(4)
C21 C22 C27 C26 166.7(3)
C27 N2 C28 C29 -46.9(4)
Lu1 N2 C28 C29 143.4(2)
C27 N2 C28 C33 136.6(3)
Lu1 N2 C28 C33 -33.1(3)
N2 C28 C29 C30 -173.9(3)
C33 C28 C29 C30 2.7(4)
C28 C29 C30 C31 -2.1(4)
C29 C30 C31 C32 -0.5(4)
C30 C31 C32 C33 2.2(4)
C31 C32 C33 C28 -1.4(4)
C31 C32 C33 C34 -171.6(3)
N2 C28 C33 C32 175.7(2)
C29 C28 C33 C32 -1.0(4)
N2 C28 C33 C34 -14.7(4)
C29 C28 C33 C34 168.6(3)
C35 N3 C34 C33 -166.7(3)
Lu1 N3 C34 C33 10.6(4)
C32 C33 C34 N3 -165.1(3)
C28 C33 C34 N3 25.1(4)
C34 N3 C35 C40 -88.6(3)
Lu1 N3 C35 C40 94.0(3)
C34 N3 C35 C36 90.3(3)
Lu1 N3 C35 C36 -87.1(3)
C40 C35 C36 C37 -0.9(4)
N3 C35 C36 C37 -179.8(2)
C40 C35 C36 C41 176.6(3)
N3 C35 C36 C41 -2.3(4)
C35 C36 C37 C38 2.0(4)
C41 C36 C37 C38 -175.6(3)
C36 C37 C38 C39 -1.5(5)
C37 C38 C39 C40 0.0(4)
C38 C39 C40 C35 1.1(4)
C38 C39 C40 C44 -179.5(3)
C36 C35 C40 C39 -0.6(4)
N3 C35 C40 C39 178.3(2)
C36 C35 C40 C44 -180.0(3)
N3 C35 C40 C44 -1.1(4)
C37 C36 C41 C42 87.1(3)
C35 C36 C41 C42 -90.4(3)
C37 C36 C41 C43 -36.1(4)
C35 C36 C41 C43 146.5(3)
C39 C40 C44 C46 -84.9(3)
C35 C40 C44 C46 94.5(3)
C39 C40 C44 C45 38.4(4)
C35 C40 C44 C45 -142.2(3)
C52 C47 C48 C49 0.2(7)
C53 C47 C48 C49 179.4(5)
C47 C48 C49 C50 -0.2(6)
C48 C49 C50 C51 -0.1(6)
C49 C50 C51 C52 0.2(6)
C50 C51 C52 C47 -0.2(6)
C48 C47 C52 C51 0.0(6)
C53 C47 C52 C51 -179.2(5)
